data_2237211
loop_
_publ_author_name
'Saad, Syed Muhammad'
'Haider, Syed Moazzam'
'Perveen, Shahnaz'
'Khan, Khalid M.'
'Yousuf, Sammer'

_publ_section_title
;
 2-{[(Dimethylamino)methylidene]amino}-5-nitrobenzonitrile
;
_journal_coeditor_code PV2610
_journal_issue 1
_journal_name_full 'Acta Crystallographica Section E'
_journal_page_first o75
_journal_paper_doi 10.1107/S1600536812048866
_journal_volume 69
_journal_year 2013
_chemical_formula_iupac 'C10 H10 N4 O2'
_chemical_formula_moiety 'C10 H10 N4 O2'
_chemical_formula_sum 'C10 H10 N4 O2'
_chemical_formula_weight 218.22
_chemical_name_systematic
;
2-{[(Dimethylamino)methylidene]amino}-5-nitrobenzonitrile
;
_space_group_IT_number 14
_symmetry_cell_setting monoclinic
_symmetry_space_group_name_Hall '-P 2yn'
_symmetry_space_group_name_H-M 'P 1 21/n 1'
_atom_sites_solution_hydrogens geom
_atom_sites_solution_primary direct
_atom_sites_solution_secondary difmap
_audit_creation_method SHELXL-97
_cell_angle_alpha 90.00
_cell_angle_beta 106.475(3)
_cell_angle_gamma 90.00
_cell_formula_units_Z 4
_cell_length_a 7.6496(11)
_cell_length_b 13.0693(19)
_cell_length_c 11.1617(17)
_cell_measurement_reflns_used 1456
_cell_measurement_temperature 273(2)
_cell_measurement_theta_max 26.27
_cell_measurement_theta_min 2.46
_cell_volume 1070.1(3)
_computing_cell_refinement 'SAINT (Bruker, 2000)'
_computing_data_collection 'SMART (Bruker, 2000)'
_computing_data_reduction 'SAINT (Bruker, 2000)'
_computing_molecular_graphics 'SHELXTL (Sheldrick, 2008)'
_computing_publication_material
;
SHELXTL (Sheldrick, 2008), PARST (Nardelli, 1995) and PLATON
(Spek, 2009)
;
_computing_structure_refinement 'SHELXL97 (Sheldrick, 2008)'
_computing_structure_solution 'SHELXS97 (Sheldrick, 2008)'
_diffrn_ambient_temperature 273(2)
_diffrn_measured_fraction_theta_full 0.989
_diffrn_measured_fraction_theta_max 0.989
_diffrn_measurement_device_type
;
Bruker SMART APEX CCD area-detector
;
_diffrn_measurement_method '\w scan'
_diffrn_radiation_monochromator graphite
_diffrn_radiation_source 'fine-focus sealed tube'
_diffrn_radiation_type MoK\a
_diffrn_radiation_wavelength 0.71073
_diffrn_reflns_av_R_equivalents 0.0248
_diffrn_reflns_av_sigmaI/netI 0.0282
_diffrn_reflns_limit_h_max 6
_diffrn_reflns_limit_h_min -9
_diffrn_reflns_limit_k_max 15
_diffrn_reflns_limit_k_min -15
_diffrn_reflns_limit_l_max 13
_diffrn_reflns_limit_l_min -13
_diffrn_reflns_number 6194
_diffrn_reflns_theta_full 25.50
_diffrn_reflns_theta_max 25.50
_diffrn_reflns_theta_min 2.46
_exptl_absorpt_coefficient_mu 0.099
_exptl_absorpt_correction_T_max 0.9912
_exptl_absorpt_correction_T_min 0.9757
_exptl_absorpt_correction_type multi-scan
_exptl_absorpt_process_details '(SADABS; Bruker, 2000)'
_exptl_crystal_colour Yellow
_exptl_crystal_density_diffrn 1.355
_exptl_crystal_density_method 'not measured'
_exptl_crystal_description Block
_exptl_crystal_F_000 456
_exptl_crystal_size_max 0.25
_exptl_crystal_size_mid 0.24
_exptl_crystal_size_min 0.09
_refine_diff_density_max 0.176
_refine_diff_density_min -0.157
_refine_ls_extinction_method none
_refine_ls_goodness_of_fit_ref 1.042
_refine_ls_hydrogen_treatment constr
_refine_ls_matrix_type full
_refine_ls_number_parameters 147
_refine_ls_number_reflns 1976
_refine_ls_number_restraints 0
_refine_ls_restrained_S_all 1.042
_refine_ls_R_factor_all 0.0665
_refine_ls_R_factor_gt 0.0462
_refine_ls_shift/su_max 0.000
_refine_ls_shift/su_mean 0.000
_refine_ls_structure_factor_coef Fsqd
_refine_ls_weighting_details 'calc w=1/[\s^2^(Fo^2^)+(0.0727P)^2^+0.0566P] where P=(Fo^2^+2Fc^2^)/3'
_refine_ls_weighting_scheme calc
_refine_ls_wR_factor_gt 0.1219
_refine_ls_wR_factor_ref 0.1344
_reflns_number_gt 1427
_reflns_number_total 1976
_reflns_threshold_expression I>2sigma(I)
_cod_data_source_file pv2610.cif
_cod_data_source_block I
_cod_original_sg_symbol_H-M 'P 21/n'
_cod_database_code 2237211
_cod_database_fobs_code 2237211

loop_
_symmetry_equiv_pos_as_xyz
'x, y, z'
'-x+1/2, y+1/2, -z+1/2'
'-x, -y, -z'
'x-1/2, -y-1/2, z-1/2'

loop_
_atom_site_type_symbol
_atom_site_label
_atom_site_fract_x
_atom_site_fract_y
_atom_site_fract_z
_atom_site_U_iso_or_equiv
_atom_site_adp_type
_atom_site_calc_flag
_atom_site_refinement_flags
_atom_site_occupancy
_atom_site_symmetry_multiplicity
O O1 1.0056(2) 0.13577(12) 1.04462(17) 0.0870(6) Uani d . 1 1
O O2 0.8695(2) 0.25597(13) 1.11451(17) 0.0883(6) Uani d . 1 1
N N1 0.4989(2) -0.15217(12) 0.71893(17) 0.0660(5) Uani d . 1 1
N N2 0.8674(2) 0.18015(13) 1.04982(17) 0.0619(5) Uani d . 1 1
N N3 0.1940(2) 0.02940(11) 0.75738(14) 0.0482(4) Uani d . 1 1
N N4 -0.1087(2) 0.05091(12) 0.65346(15) 0.0543(5) Uani d . 1 1
C C1 0.6835(3) 0.05189(13) 0.91041(16) 0.0463(5) Uani d . 1 1
H H1A 0.7889 0.0151 0.9140 0.056 Uiso calc R 1 1
C C2 0.6912(3) 0.14214(13) 0.97521(17) 0.0459(5) Uani d . 1 1
C C3 0.5357(3) 0.19632(13) 0.97190(17) 0.0488(5) Uani d . 1 1
H H3B 0.5439 0.2565 1.0176 0.059 Uiso calc R 1 1
C C4 0.3696(3) 0.16215(13) 0.90195(17) 0.0501(5) Uani d . 1 1
H H4A 0.2657 0.1994 0.9011 0.060 Uiso calc R 1 1
C C5 0.3520(2) 0.07166(12) 0.83108(16) 0.0426(4) Uani d . 1 1
C C6 0.5146(3) 0.01730(12) 0.83973(16) 0.0421(4) Uani d . 1 1
C C7 0.5035(3) -0.07743(14) 0.77211(17) 0.0490(5) Uani d . 1 1
C C8 0.0485(3) 0.08563(14) 0.72313(16) 0.0481(5) Uani d . 1 1
H H8A 0.0558 0.1535 0.7491 0.058 Uiso calc R 1 1
C C9 -0.2656(3) 0.11779(17) 0.6087(2) 0.0711(7) Uani d . 1 1
H H9A -0.2429 0.1815 0.6533 0.107 Uiso calc R 1 1
H H9B -0.3713 0.0857 0.6223 0.107 Uiso calc R 1 1
H H9C -0.2861 0.1303 0.5210 0.107 Uiso calc R 1 1
C C10 -0.1270(3) -0.05486(17) 0.6095(2) 0.0753(7) Uani d . 1 1
H H10A -0.0086 -0.0858 0.6275 0.113 Uiso calc R 1 1
H H10B -0.1837 -0.0560 0.5209 0.113 Uiso calc R 1 1
H H10C -0.2008 -0.0923 0.6510 0.113 Uiso calc R 1 1

loop_
_atom_site_aniso_label
_atom_site_aniso_U_11
_atom_site_aniso_U_22
_atom_site_aniso_U_33
_atom_site_aniso_U_12
_atom_site_aniso_U_13
_atom_site_aniso_U_23
O1 0.0470(10) 0.0792(11) 0.1247(15) 0.0011(8) 0.0079(10) -0.0227(9)
O2 0.0709(12) 0.0766(11) 0.1064(13) -0.0137(8) 0.0075(10) -0.0416(9)
N1 0.0732(13) 0.0482(10) 0.0718(11) 0.0013(8) 0.0125(10) -0.0114(8)
N2 0.0528(12) 0.0526(10) 0.0734(12) -0.0048(8) 0.0068(9) -0.0053(8)
N3 0.0436(10) 0.0425(8) 0.0543(9) 0.0004(7) 0.0070(8) -0.0005(6)
N4 0.0458(11) 0.0553(10) 0.0566(10) 0.0019(7) 0.0059(8) 0.0004(7)
C1 0.0453(12) 0.0409(9) 0.0520(11) 0.0044(8) 0.0127(9) 0.0026(7)
C2 0.0456(12) 0.0400(9) 0.0493(10) -0.0033(8) 0.0087(9) 0.0021(7)
C3 0.0559(13) 0.0358(9) 0.0518(11) 0.0005(8) 0.0103(9) -0.0021(7)
C4 0.0491(12) 0.0407(10) 0.0577(11) 0.0074(8) 0.0103(10) -0.0007(8)
C5 0.0457(11) 0.0373(9) 0.0432(10) 0.0000(8) 0.0100(8) 0.0063(7)
C6 0.0472(12) 0.0342(8) 0.0438(9) 0.0003(7) 0.0109(8) 0.0035(7)
C7 0.0506(12) 0.0420(10) 0.0514(10) 0.0023(8) 0.0098(9) 0.0022(8)
C8 0.0520(13) 0.0441(10) 0.0449(10) 0.0007(8) 0.0083(9) 0.0033(7)
C9 0.0523(14) 0.0767(15) 0.0736(14) 0.0061(11) 0.0004(11) 0.0162(11)
C10 0.0629(16) 0.0674(14) 0.0909(17) -0.0132(11) 0.0141(13) -0.0176(12)

loop_
_atom_type_symbol
_atom_type_description
_atom_type_scat_dispersion_real
_atom_type_scat_dispersion_imag
_atom_type_scat_source
C C 0.0033 0.0016 'International Tables Vol C Tables 4.2.6.8 and 6.1.1.4'
H H 0.0000 0.0000 'International Tables Vol C Tables 4.2.6.8 and 6.1.1.4'
N N 0.0061 0.0033 'International Tables Vol C Tables 4.2.6.8 and 6.1.1.4'
O O 0.0106 0.0060 'International Tables Vol C Tables 4.2.6.8 and 6.1.1.4'

loop_
_geom_angle_atom_site_label_1
_geom_angle_atom_site_label_2
_geom_angle_atom_site_label_3
_geom_angle
O1 N2 O2 123.09(18)
O1 N2 C2 118.95(17)
O2 N2 C2 117.96(17)
C8 N3 C5 119.04(15)
C8 N4 C9 121.57(17)
C8 N4 C10 120.69(17)
C9 N4 C10 117.54(17)
C2 C1 C6 118.24(17)
C2 C1 H1A 120.9
C6 C1 H1A 120.9
C3 C2 C1 121.29(17)
C3 C2 N2 119.53(16)
C1 C2 N2 119.18(17)
C4 C3 C2 120.32(17)
C4 C3 H3B 119.8
C2 C3 H3B 119.8
C3 C4 C5 121.44(17)
C3 C4 H4A 119.3
C5 C4 H4A 119.3
N3 C5 C4 127.10(17)
N3 C5 C6 116.62(15)
C4 C5 C6 116.26(16)
C1 C6 C5 122.42(16)
C1 C6 C7 119.09(16)
C5 C6 C7 118.50(16)
N1 C7 C6 178.4(2)
N3 C8 N4 122.92(17)
N3 C8 H8A 118.5
N4 C8 H8A 118.5
N4 C9 H9A 109.5
N4 C9 H9B 109.5
H9A C9 H9B 109.5
N4 C9 H9C 109.5
H9A C9 H9C 109.5
H9B C9 H9C 109.5
N4 C10 H10A 109.5
N4 C10 H10B 109.5
H10A C10 H10B 109.5
N4 C10 H10C 109.5
H10A C10 H10C 109.5
H10B C10 H10C 109.5

loop_
_geom_bond_atom_site_label_1
_geom_bond_atom_site_label_2
_geom_bond_distance
O1 N2 1.222(2)
O2 N2 1.224(2)
N1 C7 1.138(2)
N2 C2 1.456(2)
N3 C8 1.298(2)
N3 C5 1.371(2)
N4 C8 1.314(2)
N4 C9 1.454(2)
N4 C10 1.460(2)
C1 C2 1.376(2)
C1 C6 1.385(2)
C1 H1A 0.9300
C2 C3 1.375(3)
C3 C4 1.364(3)
C3 H3B 0.9300
C4 C5 1.408(2)
C4 H4A 0.9300
C5 C6 1.412(2)
C6 C7 1.440(2)
C8 H8A 0.9300
C9 H9A 0.9600
C9 H9B 0.9600
C9 H9C 0.9600
C10 H10A 0.9600
C10 H10B 0.9600
C10 H10C 0.9600

loop_
_geom_hbond_atom_site_label_D
_geom_hbond_atom_site_label_H
_geom_hbond_atom_site_label_A
_geom_hbond_site_symmetry_A
_geom_hbond_distance_DH
_geom_hbond_distance_HA
_geom_hbond_distance_DA
_geom_hbond_angle_DHA
_geom_hbond_publ_flag
C1 H1A O1 3_757 0.9300 2.4800 3.354(3) 156.00 yes
C8 H8A N1 2_556 0.9300 2.6100 3.525(2) 166.00 yes

loop_
_geom_torsion_atom_site_label_1
_geom_torsion_atom_site_label_2
_geom_torsion_atom_site_label_3
_geom_torsion_atom_site_label_4
_geom_torsion
C6 C1 C2 C3 0.9(3)
C6 C1 C2 N2 -179.79(16)
O1 N2 C2 C3 -174.48(18)
O2 N2 C2 C3 5.1(3)
O1 N2 C2 C1 6.2(3)
O2 N2 C2 C1 -174.19(18)
C1 C2 C3 C4 -1.1(3)
N2 C2 C3 C4 179.63(17)
C2 C3 C4 C5 -0.4(3)
C8 N3 C5 C4 17.3(3)
C8 N3 C5 C6 -164.50(16)
C3 C4 C5 N3 -179.98(17)
C3 C4 C5 C6 1.8(3)
C2 C1 C6 C5 0.7(3)
C2 C1 C6 C7 -179.46(16)
N3 C5 C6 C1 179.62(15)
C4 C5 C6 C1 -2.0(3)
N3 C5 C6 C7 -0.2(2)
C4 C5 C6 C7 178.12(16)
C5 N3 C8 N4 -179.43(17)
C9 N4 C8 N3 -175.20(18)
C10 N4 C8 N3 -0.5(3)

loop_
_cod_related_entry_id
_cod_related_entry_database
_cod_related_entry_code
1 ChemSpider 9075344
